data_1526590
loop_
_publ_author_name
'Keklikoglou, P.'
'Stergiou, A.C.'
'Kalogirou, O.'

_publ_section_title
;
 Crystallographic study of hydrated polycrystalline M-(beta",beta) -
 ferrites (M = K(+), Mg(2+), Ca(2+))
;
_journal_name_full 'Solid State Ionics'
_journal_page_first 441
_journal_page_last 446
_journal_volume 136
_journal_year 2000
_chemical_formula_sum 'Ca0.8 Cd0.88 Fe10.17 H3 O18.35'
_chemical_name_systematic 'Ca0.80 Cd0.88 Fe10.17 O16.85 (H2 O)1.50'
_space_group_IT_number 166
_symmetry_space_group_name_Hall '-R 3 2"'
_symmetry_space_group_name_H-M 'R -3 m :H'
_cell_angle_alpha 90
_cell_angle_beta 90
_cell_angle_gamma 120
_cell_formula_units_Z 3
_cell_length_a 5.964
_cell_length_b 5.964
_cell_length_c 35.655
_cell_volume 1098.314
_citation_journal_id_ASTM SSIOD3
_cod_data_source_file Keklikoglou_SSIOD3_2000_605.cif
_cod_data_source_block H3Ca0.8Cd0.88Fe10.17O18.35
_cod_original_formula_sum 'H3 Ca0.8 Cd0.88 Fe10.17 O18.35'
_cod_database_code 1526590

loop_
_symmetry_equiv_pos_as_xyz
x,y,z
-y,x-y,z
-x+y,-x,z
y,x,-z
-x,-x+y,-z
x-y,-y,-z
-x,-y,-z
y,-x+y,-z
x-y,x,-z
-y,-x,z
x,x-y,z
-x+y,y,z
x+2/3,y+1/3,z+1/3
-y+2/3,x-y+1/3,z+1/3
-x+y+2/3,-x+1/3,z+1/3
y+2/3,x+1/3,-z+1/3
-x+2/3,-x+y+1/3,-z+1/3
x-y+2/3,-y+1/3,-z+1/3
-x+2/3,-y+1/3,-z+1/3
y+2/3,-x+y+1/3,-z+1/3
x-y+2/3,x+1/3,-z+1/3
-y+2/3,-x+1/3,z+1/3
x+2/3,x-y+1/3,z+1/3
-x+y+2/3,y+1/3,z+1/3
x+1/3,y+2/3,z+2/3
-y+1/3,x-y+2/3,z+2/3
-x+y+1/3,-x+2/3,z+2/3
y+1/3,x+2/3,-z+2/3
-x+1/3,-x+y+2/3,-z+2/3
x-y+1/3,-y+2/3,-z+2/3
-x+1/3,-y+2/3,-z+2/3
y+1/3,-x+y+2/3,-z+2/3
x-y+1/3,x+2/3,-z+2/3
-y+1/3,-x+2/3,z+2/3
x+1/3,x-y+2/3,z+2/3
-x+y+1/3,y+2/3,z+2/3

loop_
_atom_site_label
_atom_site_type_symbol
_atom_site_fract_x
_atom_site_fract_y
_atom_site_fract_z
_atom_site_occupancy
_atom_site_U_iso_or_equiv
Fe4 Fe+3 0 0 0 1 0.0
Cd1 Cd+2 0 0 0.3505 0.44 0.0
Ca1 Ca+2 0 0 0.17 0.4 0.0
Fe3 Fe+3 0 0 0.44974 1 0.0
Fe2 Fe+3 0 0 0.3505 0.585 0.0
Fe1 Fe+3 0.1683 0.3366 0.92939 1 0.0
O4 O-2 0 0 0.2947 1 0.0
O5 O-2 0 0 0.5 1 0.0
O6 O-2 0.5 0.5 0.5 0.5 0.0
O1 O-2 0.1639 0.3278 0.2355 1 0.0
O2 O-2 0.1509 0.3018 0.0352 0.975 0.0
O3 O-2 0 0 0.0973 1 0.0
